data_2001279
loop_
_publ_author_name
'Olszak, T. A.'
'Grabowski, M. J.'
'Gwo\'zdzi\'nski, K.'

_publ_section_title
;
 Piperidine nitroxide radicals with heterocyclic ring substituents. I.
 Structure of
 4-hydroxy-2,2,6,6-tetramethyl-4-(2-pyridylmethyl)piperidine 1-oxide
;
_journal_issue 10
_journal_name_full 'Acta Crystallographica Section C'
_journal_page_first 1722
_journal_page_last 1723
_journal_paper_doi 10.1107/S0108270193005463
_journal_volume 49
_journal_year 1993
_chemical_formula_moiety 'C15 H23 N2 O2'
_chemical_formula_sum 'C15 H23 N2 O2'
_chemical_formula_weight 263.4
_symmetry_cell_setting tetragonal
_symmetry_space_group_name_Hall 'P 41'
_symmetry_space_group_name_H-M 'P 41'
_cell_angle_alpha 90.
_cell_angle_beta 90.
_cell_angle_gamma 90.
_cell_formula_units_Z 4
_cell_length_a 8.4561(6)
_cell_length_b 8.4561(6)
_cell_length_c 20.820(3)
_cell_volume 1488.7(3)
_diffrn_radiation_type Cu
_diffrn_radiation_wavelength 1.54178
_exptl_absorpt_coefficient_mu 0.590
_exptl_crystal_density_diffrn 1.175
_exptl_crystal_F_000 572
_cod_data_source_file ha1044.cif
_cod_data_source_block ha1044a
_cod_original_cell_volume 1488.8(3)
_cod_database_code 2001279

loop_
_atom_site_label
_atom_site_fract_x
_atom_site_fract_y
_atom_site_fract_z
_atom_site_U_iso_or_equiv
O1 .7442(3) .0064(2) .2866(3) .0744(9)
N1 .7016(3) .1528(2) .2862(3) .0477(8)
C1 .8224(3) .2666(3) .2627(3) .0475(9)
C11 .8566(4) .2302(4) .1922(4) .0673(13)
C12 .9734(4) .2402(4) .3023(4) .0778(15)
C2 .7662(3) .4372(3) .2734(3) .0444(10)
C3 .5924(3) .4732(3) .2611(3) .0360(9)
O3 .5518(2) .4579(2) .1946(3) .0437(6)
C31 .5573(3) .6431(3) .2840(3) .0405(9)
C4 .4935(3) .3565(3) .2985(3) .0368(9)
C5 .5281(3) .1805(3) .2865(3) .0413(8)
C51 .4588(4) .0870(3) .3428(4) .0584(12)
C52 .4568(4) .1206(3) .2232(4) .0563(12)
N100 .3262(3) .6840(3) .3504(3) .0452(8)
C200 .3849(3) .6840(3) .2903(3) .0405(9)
C300 .2918(4) .7234(3) .2383(3) .0520(11)
C400 .1373(4) .7669(4) .2478(3) .0617(13)
C500 .0773(4) .7686(4) .3086(4) .0608(12)
C600 .1746(4) .7254(4) .3580(3) .0552(11)
H3 .607(3) .525(3) .1733(13) .059(8)
H111 .893(3) .117(4) .1894(14) ?
H112 .770(4) .249(4) .1691(19) ?
H113 .948(4) .304(4) .1769(18) ?
H121 1.016(3) .143(3) .2924(15) ?
H122 1.046(4) .331(4) .2849(16) ?
H123 .945(3) .256(4) .3525(15) ?
H21 .837(3) .499(3) .2477(12) ?
H22 .788(3) .460(3) .3152(11) ?
H311 .602(3) .710(3) .2563(11) ?
H312 .607(2) .656(2) .3247(10) ?
H41 .382(3) .372(3) .2898(11) ?
H42 .511(3) .382(3) .3449(11) ?
H511 .345(3) .107(3) .3451(14) ?
H512 .508(3) .126(3) .3855(13) ?
H513 .487(3) -.019(3) .3351(13) ?
H521 .476(4) .003(4) .2183(15) ?
H522 .495(3) .188(4) .1863(14) ?
H523 .340(4) .136(3) .2243(15) ?
H300 .344(3) .715(3) .1960(12) ?
H400 .081(3) .793(3) .2138(13) ?
H500 -.025(4) .809(3) .3173(15) ?
H600 .131(4) .723(4) .4014(14) ?

loop_
_geom_angle_atom_site_label_1
_geom_angle_atom_site_label_2
_geom_angle_atom_site_label_3
_geom_angle
C1 N1 C5 125.3(2)
C5 N1 O1 115.3(2)
C(2) C(1) C(11) 112.8(4)
N(1) C(1) C(11) 108.4(3)
C11 C1 C12 109.2(3)
C2 C3 C4 108.5(2)
O3 C3 C31 109.7(3)
C4 C3 C31 110.0(3)
C3 C4 C5 116.3(3)
C4 C5 C51 107.6(3)
N1 C5 C51 107.5(2)
C51 C5 C52 109.7(3)
C300 C200 N100 121(3)
N100 C200 C31 116.0(3)
C300 C400 C500 119.4(4)
C500 C600 N100 123.9(5)
C3 O3 H3 108(2)
C1 N1 O1 115.6(2)
C2 C1 N1 110.4(2)
C2 C1 C12 108.4(3)
N1 C1 C12 108.4(3)
C1 C2 C3 117.5(2)
C2 C3 O3 112.1(3)
C2 C3 C31 108.7(2)
C4 C3 O3 107.9(3)
C4 C5 N1 110.0(2)
C4 C5 C52 112.6(3)
N1 C5 C52 109.4(3)
C3 C31 C200 115.3(2)
C300 C200 C31 122.7(4)
C200 C300 C400 119.7(5)
C400 C500 C600 118.1(4)
C600 N100 C200 117.6(5)
O3 H3 N100s 162(3)

loop_
_geom_bond_atom_site_label_1
_geom_bond_atom_site_label_2
_geom_bond_distance
N1 C1 1.486(4)
N1 O1 1.289(3)
C1 C11 1.527(10)
C2 C3 1.523(4)
C3 C31 1.543(4)
C4 C5 1.537(4)
C5 C52 1.535(9)
C200 N100 1.346(8)
C300 C400 1.372(5)
C500 C600 1.367(8)
O3 H3 0.86(2)
N1 C5 1.486(4)
C1 C2 1.535(4)
C1 C12 1.536(7)
C3 C4 1.510(6)
C3 O3 1.432(9)
C5 C51 1.531(8)
C31 C200 1.504(4)
C200 C300 1.380(7)
C400 C500 1.364(10)
C600 N100 1.338(4)
C11 H111 1.01(3)
C11 H113 1.04(4)
C12 H122 1.04(3)
C2 H21 .96(2)
O3 H3 .86(3)
C31 H312 .95(2)
C4 H42 1.00(2)
C51 H512 1.04(3)
C52 H521 1.01(3)
C52 H523 1.00(3)
C400 H400 .88(3)
C600 H600 .98(3)
C11 H112 .89(4)
C12 H121 .92(3)
C12 H123 1.08(3)
C2 H22 .91(2)
C31 H311 .89(2)
C4 H41 .97(2)
C51 H511 .98(3)
C51 H513 .94(3)
C52 H522 1.01(3)
C300 H300 .99(3)
C500 H500 .94(3)
